data_2221727
loop_
_publ_author_name
'Yaz\?ic\?i, Serap'
'Er\,sahin, Ferda'
'A\(gar, Erbil'
'\,Senel, \.Ismet'
'B\"uy\"ukg\"ung\"or, Orhan'

_publ_section_title
;
 2-[(4-Chlorophenyl)iminomethyl]hydroquinone
;
_journal_coeditor_code HK2670
_journal_issue 5
_journal_name_full 'Acta Crystallographica Section E'
_journal_page_first o1155
_journal_paper_doi 10.1107/S1600536809015396
_journal_volume 65
_journal_year 2009
_chemical_formula_iupac 'C13 H10 Cl N O2'
_chemical_formula_moiety 'C13 H10 Cl N O2'
_chemical_formula_sum 'C13 H10 Cl N O2'
_chemical_formula_weight 247.67
_chemical_name_systematic
;
2-[(4-Chlorophenyl)iminomethyl]hydroquinone
;
_space_group_IT_number 14
_symmetry_cell_setting monoclinic
_symmetry_space_group_name_Hall '-P 2ybc'
_symmetry_space_group_name_H-M 'P 1 21/c 1'
_atom_sites_solution_hydrogens geom
_atom_sites_solution_primary direct
_atom_sites_solution_secondary difmap
_audit_creation_method SHELXL-97
_cell_angle_alpha 90.00
_cell_angle_beta 98.231(6)
_cell_angle_gamma 90.00
_cell_formula_units_Z 4
_cell_length_a 20.3347(14)
_cell_length_b 4.5848(2)
_cell_length_c 12.0383(9)
_cell_measurement_reflns_used 13223
_cell_measurement_temperature 296
_cell_measurement_theta_max 27.16
_cell_measurement_theta_min 1.71
_cell_volume 1110.78(12)
_computing_cell_refinement 'X-RED32 (Stoe & Cie, 2002)'
_computing_data_collection 'X-AREA (Stoe & Cie, 2002)'
_computing_data_reduction 'X-RED32 (Stoe & Cie, 2002)'
_computing_molecular_graphics 'ORTEP-3 for Windows (Farrugia, 1997)'
_computing_publication_material 'WinGX (Farrugia, 1999)'
_computing_structure_refinement 'SHELXL97 (Sheldrick, 2008)'
_computing_structure_solution 'SHELXS97 (Sheldrick, 2008)'
_diffrn_ambient_temperature 296
_diffrn_detector_area_resol_mean 6.67
_diffrn_measured_fraction_theta_full 1.000
_diffrn_measured_fraction_theta_max 1.000
_diffrn_measurement_device_type 'Stoe IPDS-II'
_diffrn_measurement_method \w
_diffrn_radiation_monochromator graphite
_diffrn_radiation_source 'fine-focus sealed tube'
_diffrn_radiation_type MoK\a
_diffrn_radiation_wavelength 0.71073
_diffrn_reflns_av_R_equivalents 0.0690
_diffrn_reflns_av_sigmaI/netI 0.0374
_diffrn_reflns_limit_h_max 25
_diffrn_reflns_limit_h_min -25
_diffrn_reflns_limit_k_max 5
_diffrn_reflns_limit_k_min -5
_diffrn_reflns_limit_l_max 14
_diffrn_reflns_limit_l_min -14
_diffrn_reflns_number 15373
_diffrn_reflns_theta_full 25.99
_diffrn_reflns_theta_max 25.99
_diffrn_reflns_theta_min 2.02
_diffrn_standards_number 0
_exptl_absorpt_coefficient_mu 0.331
_exptl_absorpt_correction_T_max 0.9780
_exptl_absorpt_correction_T_min 0.8190
_exptl_absorpt_correction_type integration
_exptl_absorpt_process_details '(X-RED32; Stoe & Cie, 2002)'
_exptl_crystal_colour brown
_exptl_crystal_density_diffrn 1.481
_exptl_crystal_density_method 'not measured'
_exptl_crystal_description plate
_exptl_crystal_F_000 512
_exptl_crystal_size_max 0.800
_exptl_crystal_size_mid 0.403
_exptl_crystal_size_min 0.060
_refine_diff_density_max 0.131
_refine_diff_density_min -0.245
_refine_ls_extinction_method none
_refine_ls_goodness_of_fit_ref 0.950
_refine_ls_hydrogen_treatment constr
_refine_ls_matrix_type full
_refine_ls_number_parameters 154
_refine_ls_number_reflns 2185
_refine_ls_number_restraints 0
_refine_ls_restrained_S_all 0.950
_refine_ls_R_factor_all 0.0493
_refine_ls_R_factor_gt 0.0342
_refine_ls_shift/su_max 0.000
_refine_ls_shift/su_mean 0.000
_refine_ls_structure_factor_coef Fsqd
_refine_ls_weighting_details 'calc w=1/[\s^2^(Fo^2^)+(0.0571P)^2^] where P=(Fo^2^+2Fc^2^)/3'
_refine_ls_weighting_scheme calc
_refine_ls_wR_factor_gt 0.0865
_refine_ls_wR_factor_ref 0.0908
_reflns_number_gt 1575
_reflns_number_total 2185
_reflns_threshold_expression I>2\s(I)
_cod_data_source_file hk2670.cif
_cod_data_source_block I
_cod_original_sg_symbol_H-M 'P 21/c'
_cod_database_code 2221727
_cod_database_fobs_code 2221727

loop_
_symmetry_equiv_pos_as_xyz
'x, y, z'
'-x, y+1/2, -z+1/2'
'-x, -y, -z'
'x, -y-1/2, z-1/2'

loop_
_atom_site_type_symbol
_atom_site_label
_atom_site_fract_x
_atom_site_fract_y
_atom_site_fract_z
_atom_site_U_iso_or_equiv
_atom_site_adp_type
_atom_site_calc_flag
_atom_site_refinement_flags
_atom_site_occupancy
_atom_site_disorder_assembly
_atom_site_disorder_group
Cl Cl1 0.46483(2) 1.40871(10) 0.33464(4) 0.06076(18) Uani d . 1 . .
O O1 0.21937(7) 0.2322(3) 0.60021(10) 0.0600(4) Uani d . 1 . .
H H1 0.2441 0.3500 0.5759 0.090 Uiso calc R 1 . .
O O2 0.03814(6) -0.1943(3) 0.25297(11) 0.0554(3) Uani d . 1 . .
H H2 0.0127 -0.3115 0.2757 0.083 Uiso calc R 1 . .
N N1 0.26643(6) 0.5541(3) 0.44912(11) 0.0404(3) Uani d . 1 . .
C C1 0.31206(7) 0.7617(3) 0.41651(14) 0.0390(3) Uani d . 1 . .
C C2 0.35972(8) 0.8701(4) 0.50029(14) 0.0469(4) Uani d . 1 . .
H H2A 0.3599 0.8079 0.5739 0.056 Uiso calc R 1 . .
C C3 0.40681(8) 1.0686(4) 0.47659(15) 0.0491(4) Uani d . 1 . .
H H3 0.4388 1.1380 0.5334 0.059 Uiso calc R 1 . .
C C4 0.40585(8) 1.1623(3) 0.36807(15) 0.0445(4) Uani d . 1 . .
C C5 0.35838(9) 1.0629(4) 0.28379(15) 0.0499(4) Uani d . 1 . .
H H5 0.3578 1.1304 0.2108 0.060 Uiso calc R 1 . .
C C6 0.31162(8) 0.8628(4) 0.30758(14) 0.0480(4) Uani d . 1 . .
H H6 0.2796 0.7954 0.2504 0.058 Uiso calc R 1 . .
C C7 0.22399(8) 0.4302(3) 0.37519(13) 0.0409(4) Uani d . 1 . .
H H7 0.2238 0.4777 0.3000 0.049 Uiso calc R 1 . .
C C8 0.17625(7) 0.2186(3) 0.40433(13) 0.0384(3) Uani d . 1 . .
C C9 0.13019(8) 0.1001(3) 0.31857(14) 0.0421(4) Uani d . 1 . .
H H9 0.1312 0.1561 0.2446 0.051 Uiso calc R 1 . .
C C10 0.08364(8) -0.0975(3) 0.34244(14) 0.0427(4) Uani d . 1 . .
C C11 0.08231(9) -0.1840(4) 0.45228(16) 0.0510(4) Uani d . 1 . .
H H11 0.0504 -0.3164 0.4686 0.061 Uiso calc R 1 . .
C C12 0.12807(9) -0.0745(4) 0.53729(15) 0.0530(4) Uani d . 1 . .
H H12 0.1274 -0.1360 0.6107 0.064 Uiso calc R 1 . .
C C13 0.17529(8) 0.1273(4) 0.51433(13) 0.0436(4) Uani d . 1 . .

loop_
_atom_site_aniso_label
_atom_site_aniso_U_11
_atom_site_aniso_U_22
_atom_site_aniso_U_33
_atom_site_aniso_U_12
_atom_site_aniso_U_13
_atom_site_aniso_U_23
Cl1 0.0545(3) 0.0499(3) 0.0821(4) -0.0131(2) 0.0244(2) -0.0049(2)
O1 0.0675(8) 0.0733(8) 0.0374(7) -0.0226(7) 0.0010(6) 0.0007(6)
O2 0.0450(7) 0.0519(7) 0.0651(8) -0.0090(5) -0.0062(6) -0.0033(6)
N1 0.0395(7) 0.0397(7) 0.0417(7) -0.0030(6) 0.0047(6) -0.0009(6)
C1 0.0380(8) 0.0355(7) 0.0436(9) -0.0002(6) 0.0065(7) -0.0012(7)
C2 0.0499(9) 0.0477(9) 0.0426(9) -0.0046(7) 0.0049(7) -0.0003(7)
C3 0.0448(9) 0.0481(9) 0.0527(11) -0.0080(8) 0.0012(7) -0.0062(8)
C4 0.0402(9) 0.0367(8) 0.0590(11) -0.0017(6) 0.0148(8) -0.0036(7)
C5 0.0546(10) 0.0507(9) 0.0457(10) -0.0048(8) 0.0115(8) 0.0037(8)
C6 0.0469(9) 0.0514(10) 0.0446(10) -0.0094(7) 0.0025(7) 0.0003(8)
C7 0.0436(8) 0.0408(8) 0.0383(9) -0.0014(7) 0.0062(7) 0.0019(7)
C8 0.0380(8) 0.0371(8) 0.0400(9) 0.0013(6) 0.0050(7) -0.0007(6)
C9 0.0445(9) 0.0414(8) 0.0398(9) 0.0004(7) 0.0036(7) 0.0026(7)
C10 0.0360(8) 0.0390(8) 0.0514(10) 0.0006(7) 0.0008(7) -0.0037(7)
C11 0.0454(10) 0.0472(9) 0.0622(12) -0.0074(7) 0.0141(8) 0.0023(8)
C12 0.0591(11) 0.0559(10) 0.0458(10) -0.0076(9) 0.0138(8) 0.0056(8)
C13 0.0444(9) 0.0474(9) 0.0391(9) -0.0027(7) 0.0060(7) -0.0019(7)

loop_
_atom_type_symbol
_atom_type_description
_atom_type_scat_dispersion_real
_atom_type_scat_dispersion_imag
_atom_type_scat_source
C C 0.0033 0.0016 'International Tables Vol C Tables 4.2.6.8 and 6.1.1.4'
H H 0.0000 0.0000 'International Tables Vol C Tables 4.2.6.8 and 6.1.1.4'
Cl Cl 0.1484 0.1585 'International Tables Vol C Tables 4.2.6.8 and 6.1.1.4'
N N 0.0061 0.0033 'International Tables Vol C Tables 4.2.6.8 and 6.1.1.4'
O O 0.0106 0.0060 'International Tables Vol C Tables 4.2.6.8 and 6.1.1.4'

loop_
_geom_angle_atom_site_label_1
_geom_angle_atom_site_label_2
_geom_angle_atom_site_label_3
_geom_angle_site_symmetry_1
_geom_angle_site_symmetry_3
_geom_angle
_geom_angle_publ_flag
C13 O1 H1 . . 109.5 ?
C10 O2 H2 . . 109.5 ?
C7 N1 C1 . . 120.41(14) ?
C2 C1 C6 . . 118.42(15) ?
C2 C1 N1 . . 117.03(14) ?
C6 C1 N1 . . 124.55(14) ?
C3 C2 C1 . . 121.29(16) ?
C3 C2 H2A . . 119.4 ?
C1 C2 H2A . . 119.4 ?
C4 C3 C2 . . 119.16(16) ?
C4 C3 H3 . . 120.4 ?
C2 C3 H3 . . 120.4 ?
C3 C4 C5 . . 120.78(15) ?
C3 C4 Cl1 . . 120.53(13) ?
C5 C4 Cl1 . . 118.69(14) ?
C4 C5 C6 . . 119.93(16) ?
C4 C5 H5 . . 120.0 ?
C6 C5 H5 . . 120.0 ?
C5 C6 C1 . . 120.39(15) ?
C5 C6 H6 . . 119.8 ?
C1 C6 H6 . . 119.8 ?
N1 C7 C8 . . 122.44(14) ?
N1 C7 H7 . . 118.8 ?
C8 C7 H7 . . 118.8 ?
C13 C8 C9 . . 119.06(15) ?
C13 C8 C7 . . 122.16(14) ?
C9 C8 C7 . . 118.78(14) ?
C10 C9 C8 . . 120.75(15) ?
C10 C9 H9 . . 119.6 ?
C8 C9 H9 . . 119.6 ?
C9 C10 C11 . . 119.88(15) ?
C9 C10 O2 . . 116.90(15) ?
C11 C10 O2 . . 123.20(15) ?
C12 C11 C10 . . 120.16(16) ?
C12 C11 H11 . . 119.9 ?
C10 C11 H11 . . 119.9 ?
C11 C12 C13 . . 120.54(16) ?
C11 C12 H12 . . 119.7 ?
C13 C12 H12 . . 119.7 ?
O1 C13 C12 . . 118.99(15) ?
O1 C13 C8 . . 121.41(14) ?
C12 C13 C8 . . 119.59(15) ?

loop_
_geom_bond_atom_site_label_1
_geom_bond_atom_site_label_2
_geom_bond_site_symmetry_2
_geom_bond_distance
_geom_bond_publ_flag
O1 H1 . 0.8200 ?
O2 H2 . 0.8200 ?
C1 C2 . 1.387(2) ?
C1 C6 . 1.390(2) ?
C1 N1 . 1.4229(19) ?
C2 C3 . 1.380(2) ?
C2 H2A . 0.9300 ?
C3 C4 . 1.373(3) ?
C3 H3 . 0.9300 ?
C4 C5 . 1.374(2) ?
C4 Cl1 . 1.7365(16) ?
C5 C6 . 1.381(2) ?
C5 H5 . 0.9300 ?
C6 H6 . 0.9300 ?
C7 N1 . 1.280(2) ?
C7 C8 . 1.451(2) ?
C7 H7 . 0.9300 ?
C8 C13 . 1.392(2) ?
C8 C9 . 1.401(2) ?
C9 C10 . 1.370(2) ?
C9 H9 . 0.9300 ?
C10 C11 . 1.384(2) ?
C10 O2 . 1.3883(19) ?
C11 C12 . 1.376(3) ?
C11 H11 . 0.9300 ?
C12 C13 . 1.389(2) ?
C12 H12 . 0.9300 ?
C13 O1 . 1.3557(19) ?

loop_
_geom_hbond_atom_site_label_D
_geom_hbond_atom_site_label_H
_geom_hbond_atom_site_label_A
_geom_hbond_site_symmetry_A
_geom_hbond_distance_DH
_geom_hbond_distance_HA
_geom_hbond_distance_DA
_geom_hbond_angle_DHA
O1 H1 N1 . 0.82 1.90 2.6270(18) 147.2
O2 H2 O2 2_545 0.82 2.04 2.7631(13) 146.7

loop_
_geom_torsion_atom_site_label_1
_geom_torsion_atom_site_label_2
_geom_torsion_atom_site_label_3
_geom_torsion_atom_site_label_4
_geom_torsion_site_symmetry_1
_geom_torsion_site_symmetry_2
_geom_torsion_site_symmetry_3
_geom_torsion_site_symmetry_4
_geom_torsion
_geom_torsion_publ_flag
C8 C7 N1 C1 . . . . -179.65(13) ?
C2 C1 N1 C7 . . . . -175.30(14) ?
C6 C1 N1 C7 . . . . 5.2(2) ?
C6 C1 C2 C3 . . . . -1.5(2) ?
N1 C1 C2 C3 . . . . 178.92(14) ?
C1 C2 C3 C4 . . . . 0.7(3) ?
C2 C3 C4 C5 . . . . 0.6(3) ?
C2 C3 C4 Cl1 . . . . -179.27(12) ?
C3 C4 C5 C6 . . . . -1.1(3) ?
Cl1 C4 C5 C6 . . . . 178.81(13) ?
C4 C5 C6 C1 . . . . 0.2(3) ?
C2 C1 C6 C5 . . . . 1.1(2) ?
N1 C1 C6 C5 . . . . -179.43(15) ?
N1 C7 C8 C13 . . . . -2.7(2) ?
N1 C7 C8 C9 . . . . 178.06(15) ?
C13 C8 C9 C10 . . . . 1.7(2) ?
C7 C8 C9 C10 . . . . -179.12(14) ?
C8 C9 C10 C11 . . . . -0.7(2) ?
C8 C9 C10 O2 . . . . 177.31(14) ?
C9 C10 C11 C12 . . . . -0.7(3) ?
O2 C10 C11 C12 . . . . -178.57(15) ?
C10 C11 C12 C13 . . . . 1.1(3) ?
C11 C12 C13 O1 . . . . 179.57(16) ?
C11 C12 C13 C8 . . . . -0.1(3) ?
C9 C8 C13 O1 . . . . 179.08(14) ?
C7 C8 C13 O1 . . . . -0.1(2) ?
C9 C8 C13 C12 . . . . -1.3(2) ?
C7 C8 C13 C12 . . . . 179.54(15) ?

loop_
_cod_related_entry_id
_cod_related_entry_database
_cod_related_entry_code
1 ChemSpider 24742257
